data_4075046
loop_
_publ_author_name
'Huynh, Han Vinh'
'Meier, Nicole'
'Pape, Tania'
'Hahn, F. Ekkehardt'

_publ_section_title
;
 Benzothiazolin-2-ylidene Complexes of Iridium(I)
;
_journal_issue 12
_journal_name_full Organometallics
_journal_page_first 3012
_journal_paper_doi 10.1021/om060006i
_journal_volume 25
_journal_year 2006
_chemical_formula_sum 'C20 H18 N2 S2'
_chemical_formula_weight 350.48
_chemical_name_systematic
; 
 ? 
;
_space_group_IT_number 9
_symmetry_cell_setting monoclinic
_symmetry_space_group_name_Hall 'C -2yc'
_symmetry_space_group_name_H-M 'C 1 c 1'
_atom_sites_solution_hydrogens geom
_atom_sites_solution_primary direct
_atom_sites_solution_secondary difmap
_audit_creation_method SHELXL-97
_cell_angle_alpha 90.00
_cell_angle_beta 121.332(3)
_cell_angle_gamma 90.00
_cell_formula_units_Z 4
_cell_length_a 13.295(2)
_cell_length_b 20.450(3)
_cell_length_c 7.3573(12)
_cell_measurement_reflns_used 900
_cell_measurement_temperature 153(2)
_cell_measurement_theta_max 22.5
_cell_measurement_theta_min 1
_cell_volume 1708.6(5)
_computing_cell_refinement 'SAINT (Bruker AXS, 2000)'
_computing_data_collection 'SMART (Bruker AXS, 2000)'
_computing_data_reduction 'SAINT,SADABS (Bruker AXS, 2000)'
_computing_molecular_graphics
;
ORTEP3,L.J. Farrugia, J. Appl. Cryst. (1997) 30, 565
;
_computing_structure_refinement 'SHELXL-97 (Sheldrick, 1997)'
_computing_structure_solution 'SHELXS-97 (Sheldrick, 1990)'
_diffrn_ambient_temperature 153(2)
_diffrn_detector_area_resol_mean 80
_diffrn_measured_fraction_theta_full 0.986
_diffrn_measured_fraction_theta_max 0.986
_diffrn_measurement_device_type 'CCD area detector'
_diffrn_measurement_method 'Omega and Phi scans'
_diffrn_radiation_monochromator graphite
_diffrn_radiation_source 'rotating anode'
_diffrn_radiation_type MoK\a
_diffrn_radiation_wavelength 0.71073
_diffrn_reflns_av_R_equivalents 0.0436
_diffrn_reflns_av_sigmaI/netI 0.0671
_diffrn_reflns_limit_h_max 18
_diffrn_reflns_limit_h_min -18
_diffrn_reflns_limit_k_max 27
_diffrn_reflns_limit_k_min -28
_diffrn_reflns_limit_l_max 10
_diffrn_reflns_limit_l_min -10
_diffrn_reflns_number 9714
_diffrn_reflns_theta_full 30.06
_diffrn_reflns_theta_max 30.06
_diffrn_reflns_theta_min 1.99
_exptl_absorpt_coefficient_mu 0.315
_exptl_absorpt_correction_T_max 0.9875
_exptl_absorpt_correction_T_min 0.9311
_exptl_absorpt_correction_type multi-scan
_exptl_absorpt_process_details
; 
 Corrections were done with the SADABS program, utilizing the none merged
 raw data obtained from the integration process. Integration and final cell
 refinement were done with SAINT.

 SADABS reports ratio of Tmin/Tmax = 0.858244 

;
_exptl_crystal_colour colourless
_exptl_crystal_density_diffrn 1.363
_exptl_crystal_density_method 'not measured'
_exptl_crystal_description 'transparent plates'
_exptl_crystal_F_000 736
_exptl_crystal_size_max 0.23
_exptl_crystal_size_mid 0.09
_exptl_crystal_size_min 0.04
_refine_diff_density_max 0.414
_refine_diff_density_min -0.290
_refine_diff_density_rms 0.060
_refine_ls_abs_structure_details 'Flack H D (1983), Acta Cryst. A39, 876-881'
_refine_ls_abs_structure_Flack -0.05(7)
_refine_ls_extinction_method none
_refine_ls_goodness_of_fit_ref 1.024
_refine_ls_hydrogen_treatment noref
_refine_ls_matrix_type full
_refine_ls_number_parameters 217
_refine_ls_number_reflns 4811
_refine_ls_number_restraints 2
_refine_ls_restrained_S_all 1.023
_refine_ls_R_factor_all 0.0540
_refine_ls_R_factor_gt 0.0468
_refine_ls_shift/su_max 0.001
_refine_ls_shift/su_mean 0.000
_refine_ls_structure_factor_coef Fsqd
_refine_ls_weighting_details 'calc w=1/[\s^2^(Fo^2^)+(0.0456P)^2^+0.1727P] where P=(Fo^2^+2Fc^2^)/3'
_refine_ls_weighting_scheme calc
_refine_ls_wR_factor_gt 0.1022
_refine_ls_wR_factor_ref 0.1054
_reflns_number_gt 4294
_reflns_number_total 4811
_reflns_threshold_expression >2sigma(I)
_cod_data_source_file om060006isi20060104_092150.cif
_cod_data_source_block sad
_cod_original_sg_symbol_H-M Cc
_cod_database_code 4075046

loop_
_symmetry_equiv_pos_as_xyz
'x, y, z'
'x, -y, z+1/2'
'x+1/2, y+1/2, z'
'x+1/2, -y+1/2, z+1/2'

loop_
_atom_site_label
_atom_site_type_symbol
_atom_site_fract_x
_atom_site_fract_y
_atom_site_fract_z
_atom_site_U_iso_or_equiv
_atom_site_adp_type
_atom_site_occupancy
_atom_site_symmetry_multiplicity
_atom_site_calc_flag
_atom_site_refinement_flags
N1 N 0.51755(17) 0.85224(9) 0.1709(3) 0.0204(4) Uani 1 1 d .
N2 N 0.83741(16) 0.85361(9) 0.5297(3) 0.0173(4) Uani 1 1 d .
S1 S 0.67197(4) 0.91398(3) 0.12011(7) 0.02242(14) Uani 1 1 d .
S2 S 0.70851(5) 0.91787(3) 0.64452(8) 0.02368(14) Uani 1 1 d .
C1 C 0.6282(2) 0.86509(10) 0.2621(4) 0.0188(4) Uani 1 1 d .
C2 C 0.5252(2) 0.91921(12) -0.0812(4) 0.0211(5) Uani 1 1 d .
C3 C 0.4556(2) 0.88239(11) -0.0282(4) 0.0202(4) Uani 1 1 d .
C4 C 0.3338(2) 0.88017(12) -0.1653(4) 0.0240(5) Uani 1 1 d .
H4 H 0.2860 0.8551 -0.1305 0.029 Uiso 1 1 calc R
C5 C 0.2840(2) 0.91531(12) -0.3530(4) 0.0276(5) Uani 1 1 d .
H5 H 0.2012 0.9140 -0.4486 0.033 Uiso 1 1 calc R
C6 C 0.3538(2) 0.95262(12) -0.4039(4) 0.0282(5) Uani 1 1 d .
H6 H 0.3176 0.9770 -0.5326 0.034 Uiso 1 1 calc R
C7 C 0.4744(2) 0.95477(12) -0.2709(4) 0.0247(5) Uani 1 1 d .
H7 H 0.5218 0.9797 -0.3071 0.030 Uiso 1 1 calc R
C8 C 0.71740(19) 0.84883(10) 0.4910(3) 0.0178(4) Uani 1 1 d .
C9 C 0.91575(19) 0.88398(11) 0.7217(3) 0.0172(4) Uani 1 1 d .
C10 C 0.8627(2) 0.92337(12) 0.8035(4) 0.0206(5) Uani 1 1 d .
C11 C 0.9273(2) 0.96129(12) 0.9823(4) 0.0261(5) Uani 1 1 d .
H11 H 0.8892 0.9882 1.0337 0.031 Uiso 1 1 calc R
C12 C 1.0497(2) 0.95931(12) 1.0862(4) 0.0305(6) Uani 1 1 d .
H12 H 1.0960 0.9854 1.2091 0.037 Uiso 1 1 calc R
C13 C 1.1036(2) 0.91954(12) 1.0111(4) 0.0284(5) Uani 1 1 d .
H13 H 1.1872 0.9181 1.0848 0.034 Uiso 1 1 calc R
C14 C 1.0384(2) 0.88110(11) 0.8286(4) 0.0230(5) Uani 1 1 d .
H14 H 1.0767 0.8537 0.7788 0.028 Uiso 1 1 calc R
C15 C 0.8773(2) 0.80093(11) 0.4473(4) 0.0202(4) Uani 1 1 d .
H15A H 0.8078 0.7779 0.3321 0.024 Uiso 1 1 calc R
H15B H 0.9234 0.7690 0.5625 0.024 Uiso 1 1 calc R
C16 C 0.9517(2) 0.82536(12) 0.3628(4) 0.0267(5) Uani 1 1 d .
H16 H 0.9324 0.8667 0.2939 0.032 Uiso 1 1 calc R
C17 C 1.0417(2) 0.79359(14) 0.3774(5) 0.0340(6) Uani 1 1 d .
H17A H 1.0636 0.7521 0.4452 0.041 Uiso 1 1 calc R
H17B H 1.0848 0.8121 0.3200 0.041 Uiso 1 1 calc R
C18 C 0.6887(2) 0.78331(12) 0.5585(4) 0.0232(5) Uani 1 1 d .
H18A H 0.6074 0.7852 0.5306 0.028 Uiso 1 1 calc R
H18B H 0.6916 0.7478 0.4700 0.028 Uiso 1 1 calc R
C19 C 0.7713(2) 0.76717(12) 0.7884(4) 0.0242(5) Uani 1 1 d .
H19 H 0.7759 0.7971 0.8912 0.029 Uiso 1 1 calc R
C20 C 0.8380(2) 0.71475(14) 0.8584(4) 0.0307(6) Uani 1 1 d .
H20A H 0.8359 0.6837 0.7603 0.037 Uiso 1 1 calc R
H20B H 0.8884 0.7079 1.0070 0.037 Uiso 1 1 calc R

loop_
_atom_site_aniso_label
_atom_site_aniso_U_11
_atom_site_aniso_U_22
_atom_site_aniso_U_33
_atom_site_aniso_U_23
_atom_site_aniso_U_13
_atom_site_aniso_U_12
N1 0.0178(9) 0.0219(10) 0.0212(9) 0.0014(8) 0.0100(8) -0.0019(7)
N2 0.0153(9) 0.0170(9) 0.0181(9) -0.0015(7) 0.0078(7) -0.0003(7)
S1 0.0165(3) 0.0265(3) 0.0230(3) 0.0064(2) 0.0094(2) -0.0001(2)
S2 0.0222(3) 0.0265(3) 0.0247(3) -0.0032(2) 0.0139(3) 0.0035(2)
C1 0.0225(11) 0.0167(10) 0.0195(10) 0.0008(8) 0.0124(9) 0.0019(8)
C2 0.0173(11) 0.0218(12) 0.0242(12) 0.0016(9) 0.0107(10) 0.0021(8)
C3 0.0189(10) 0.0189(10) 0.0188(11) -0.0003(8) 0.0070(9) 0.0004(8)
C4 0.0163(11) 0.0250(11) 0.0261(12) -0.0013(9) 0.0077(10) -0.0028(8)
C5 0.0216(12) 0.0291(13) 0.0229(12) 0.0003(10) 0.0051(10) 0.0024(9)
C6 0.0301(14) 0.0299(13) 0.0190(11) 0.0029(9) 0.0089(10) 0.0048(10)
C7 0.0215(12) 0.0294(13) 0.0223(12) 0.0045(9) 0.0106(10) 0.0032(9)
C8 0.0182(10) 0.0180(10) 0.0196(11) -0.0001(8) 0.0116(9) -0.0003(8)
C9 0.0179(10) 0.0182(10) 0.0138(10) 0.0022(8) 0.0069(8) -0.0005(8)
C10 0.0208(12) 0.0207(11) 0.0194(11) 0.0002(8) 0.0097(10) -0.0007(8)
C11 0.0343(14) 0.0222(12) 0.0232(12) -0.0024(9) 0.0160(11) 0.0009(10)
C12 0.0365(15) 0.0265(13) 0.0195(12) -0.0058(10) 0.0082(11) -0.0072(10)
C13 0.0211(11) 0.0293(13) 0.0227(12) 0.0007(10) 0.0030(10) -0.0020(9)
C14 0.0220(11) 0.0229(11) 0.0246(12) -0.0001(9) 0.0123(10) -0.0013(9)
C15 0.0219(11) 0.0182(10) 0.0214(11) -0.0048(8) 0.0119(9) -0.0011(8)
C16 0.0337(13) 0.0283(12) 0.0225(11) -0.0035(10) 0.0177(10) -0.0030(10)
C17 0.0315(15) 0.0348(14) 0.0455(16) -0.0057(12) 0.0269(13) -0.0034(11)
C18 0.0187(10) 0.0250(11) 0.0258(11) 0.0020(9) 0.0115(9) -0.0024(9)
C19 0.0264(12) 0.0263(12) 0.0217(11) 0.0009(9) 0.0139(10) -0.0051(9)
C20 0.0309(14) 0.0340(14) 0.0269(13) 0.0050(11) 0.0148(11) -0.0001(11)

loop_
_atom_type_symbol
_atom_type_description
_atom_type_scat_dispersion_real
_atom_type_scat_dispersion_imag
_atom_type_scat_source
C C 0.0033 0.0016 'International Tables Vol C Tables 4.2.6.8 and 6.1.1.4'
H H 0.0000 0.0000 'International Tables Vol C Tables 4.2.6.8 and 6.1.1.4'
N N 0.0061 0.0033 'International Tables Vol C Tables 4.2.6.8 and 6.1.1.4'
S S 0.1246 0.1234 'International Tables Vol C Tables 4.2.6.8 and 6.1.1.4'

loop_
_geom_angle_atom_site_label_1
_geom_angle_atom_site_label_2
_geom_angle_atom_site_label_3
_geom_angle
C1 N1 C3 110.34(19)
C9 N2 C15 120.51(18)
C9 N2 C8 112.95(18)
C15 N2 C8 117.46(17)
C2 S1 C1 88.25(12)
C10 S2 C8 91.86(11)
N1 C1 C8 124.0(2)
N1 C1 S1 116.73(17)
C8 C1 S1 118.69(17)
C3 C2 C7 120.9(2)
C3 C2 S1 110.05(18)
C7 C2 S1 129.03(19)
C4 C3 N1 125.0(2)
C4 C3 C2 120.3(2)
N1 C3 C2 114.6(2)
C5 C4 C3 118.6(2)
C4 C5 C6 120.8(2)
C7 C6 C5 121.2(2)
C6 C7 C2 118.2(2)
N2 C8 C1 110.19(18)
N2 C8 C18 114.84(17)
C1 C8 C18 111.60(18)
N2 C8 S2 103.79(14)
C1 C8 S2 104.52(14)
C18 C8 S2 111.14(15)
N2 C9 C14 126.3(2)
N2 C9 C10 114.6(2)
C14 C9 C10 119.0(2)
C11 C10 C9 122.2(2)
C11 C10 S2 127.15(19)
C9 C10 S2 110.60(17)
C10 C11 C12 118.6(2)
C13 C12 C11 120.0(2)
C12 C13 C14 121.6(2)
C9 C14 C13 118.5(2)
N2 C15 C16 112.65(18)
C17 C16 C15 124.7(3)
C19 C18 C8 113.29(19)
C20 C19 C18 124.9(2)

loop_
_geom_bond_atom_site_label_1
_geom_bond_atom_site_label_2
_geom_bond_distance
N1 C1 1.287(3)
N1 C3 1.396(3)
N2 C9 1.391(3)
N2 C15 1.464(3)
N2 C8 1.471(3)
S1 C2 1.734(3)
S1 C1 1.750(2)
S2 C10 1.758(3)
S2 C8 1.850(2)
C1 C8 1.508(3)
C2 C3 1.396(3)
C2 C7 1.397(3)
C3 C4 1.395(3)
C4 C5 1.382(3)
C5 C6 1.395(4)
C6 C7 1.378(3)
C8 C18 1.545(3)
C9 C14 1.395(3)
C9 C10 1.396(3)
C10 C11 1.376(3)
C11 C12 1.393(4)
C12 C13 1.376(4)
C13 C14 1.401(3)
C15 C16 1.501(3)
C16 C17 1.316(4)
C18 C19 1.498(3)
C19 C20 1.314(4)
